data_1502306
loop_
_publ_author_name
'Chen, Jia-Hong'
'Wang, Shao-An'
'Liu, Yi-Hung'
'Wong, Ken-Tsung'

_publ_section_title
;
 Synthesis and properties of novel C3-symmetric coplanar chromophores.
;
_journal_issue 16
_journal_name_full 'Organic letters'
_journal_page_first 4168
_journal_page_last 4171
_journal_paper_doi 10.1021/ol201466z
_journal_volume 13
_journal_year 2011
_chemical_formula_sum 'C84 H96 S3 Si3'
_chemical_formula_weight 1286.06
_chemical_name_systematic
; 
 ? 
;
_space_group_IT_number 15
_symmetry_cell_setting monoclinic
_symmetry_space_group_name_Hall '-C 2yc'
_symmetry_space_group_name_H-M 'C 1 2/c 1'
_atom_sites_solution_hydrogens geom
_atom_sites_solution_primary direct
_atom_sites_solution_secondary difmap
_audit_creation_method SHELXL-97
_cell_angle_alpha 90.00
_cell_angle_beta 123.360(2)
_cell_angle_gamma 90.00
_cell_formula_units_Z 8
_cell_length_a 48.8020(10)
_cell_length_b 9.1918(2)
_cell_length_c 39.5359(7)
_cell_measurement_reflns_used 28557
_cell_measurement_temperature 150(2)
_cell_measurement_theta_max 77.5002
_cell_measurement_theta_min 2.6312
_cell_volume 14812.8(6)
_computing_cell_refinement
; 
CrysAlisPro, Oxford Diffraction Ltd., 
Version 1.171.33.34d (release 27-02-2009 CrysAlis171 .NET) 
(compiled Feb 27 2009,15:38:38) 
Empirical absorption correction using spherical harmonics, 
 implemented in SCALE3 ABSPACK scaling algorithm. 
;
_computing_data_collection
; 
CrysAlisPro, Oxford Diffraction Ltd., 
Version 1.171.33.34d (release 27-02-2009 CrysAlis171 .NET) 
(compiled Feb 27 2009,15:38:38) 
Empirical absorption correction using spherical harmonics, 
 implemented in SCALE3 ABSPACK scaling algorithm. 
;
_computing_data_reduction
; 
CrysAlisPro, Oxford Diffraction Ltd., 
Version 1.171.33.34d (release 27-02-2009 CrysAlis171 .NET) 
(compiled Feb 27 2009,15:38:38) 
Empirical absorption correction using spherical harmonics, 
 implemented in SCALE3 ABSPACK scaling algorithm. 
;
_computing_molecular_graphics SHELXTL
_computing_publication_material SHELXTL
_computing_structure_refinement 'SHELXL-97 (Sheldrick, 1997)'
_computing_structure_solution 'SHELXS-97 (Sheldrick, 1990)'
_diffrn_ambient_temperature 150(2)
_diffrn_measured_fraction_theta_full 0.999
_diffrn_measured_fraction_theta_max 0.999
_diffrn_measurement_device_type 'Oxford Diffraction Gemini A'
_diffrn_measurement_method CCD
_diffrn_radiation_monochromator graphite
_diffrn_radiation_source 'fine-focus sealed tube'
_diffrn_radiation_type CuK\a
_diffrn_radiation_wavelength 1.54178
_diffrn_reflns_av_R_equivalents 0.0299
_diffrn_reflns_av_sigmaI/netI 0.0240
_diffrn_reflns_limit_h_max 54
_diffrn_reflns_limit_h_min -58
_diffrn_reflns_limit_k_max 11
_diffrn_reflns_limit_k_min -7
_diffrn_reflns_limit_l_max 47
_diffrn_reflns_limit_l_min -44
_diffrn_reflns_number 41887
_diffrn_reflns_theta_full 67.99
_diffrn_reflns_theta_max 67.99
_diffrn_reflns_theta_min 2.68
_exptl_absorpt_coefficient_mu 1.698
_exptl_absorpt_correction_T_max 1.00000
_exptl_absorpt_correction_T_min 0.43410
_exptl_absorpt_correction_type multi-scan
_exptl_absorpt_process_details
; 
CrysAlisPro, Oxford Diffraction Ltd., 
Version 1.171.33.34d (release 27-02-2009 CrysAlis171 .NET) 
(compiled Feb 27 2009,15:38:38) 
Empirical absorption correction using spherical harmonics, 
 implemented in SCALE3 ABSPACK scaling algorithm. 
;
_exptl_crystal_density_diffrn 1.153
_exptl_crystal_density_method 'not measured'
_exptl_crystal_F_000 5520
_exptl_crystal_size_max 0.20
_exptl_crystal_size_mid 0.15
_exptl_crystal_size_min 0.10
_refine_diff_density_max 1.044
_refine_diff_density_min -0.605
_refine_diff_density_rms 0.070
_refine_ls_extinction_method none
_refine_ls_goodness_of_fit_ref 1.023
_refine_ls_hydrogen_treatment mixed
_refine_ls_matrix_type full
_refine_ls_number_parameters 857
_refine_ls_number_reflns 13479
_refine_ls_number_restraints 1
_refine_ls_restrained_S_all 1.023
_refine_ls_R_factor_all 0.0658
_refine_ls_R_factor_gt 0.0572
_refine_ls_shift/su_max 0.032
_refine_ls_shift/su_mean 0.001
_refine_ls_structure_factor_coef Fsqd
_refine_ls_weighting_details 'calc w=1/[\s^2^(Fo^2^)+(0.0972P)^2^+40.4381P] where P=(Fo^2^+2Fc^2^)/3'
_refine_ls_weighting_scheme calc
_refine_ls_wR_factor_gt 0.1584
_refine_ls_wR_factor_ref 0.1675
_reflns_number_gt 11819
_reflns_number_total 13479
_reflns_threshold_expression >2sigma(I)
_cod_data_source_file ol201466z_si_003.cif
_cod_data_source_block ic13799
_cod_depositor_comments
;
The following automatic conversions were performed:

'_symmetry_cell_setting' value 'Monoclinic' changed to 'monoclinic'
according to /home/saulius/struct/CIF-dictionaries/cif_core.dic
dictionary named 'cif_core.dic' version 2.4.1 from 2010-06-29.

Automatic conversion script
Id: cif_fix_values 1715 2011-07-08 13:25:40Z adriana 
;
_cod_original_cell_volume 14812.8(5)
_cod_original_sg_symbol_H-M C2/c
_cod_database_code 1502306

loop_
_symmetry_equiv_pos_as_xyz
'x, y, z'
'-x, y, -z+1/2'
'x+1/2, y+1/2, z'
'-x+1/2, y+1/2, -z+1/2'
'-x, -y, -z'
'x, -y, z-1/2'
'-x+1/2, -y+1/2, -z'
'x+1/2, -y+1/2, z-1/2'

loop_
_atom_site_label
_atom_site_type_symbol
_atom_site_fract_x
_atom_site_fract_y
_atom_site_fract_z
_atom_site_U_iso_or_equiv
_atom_site_adp_type
_atom_site_occupancy
_atom_site_symmetry_multiplicity
_atom_site_calc_flag
_atom_site_refinement_flags
_atom_site_disorder_assembly
_atom_site_disorder_group
S1 S 0.013156(15) -0.01492(8) 0.604341(18) 0.03054(17) Uani 1 1 d . . .
S2 S 0.134154(14) 0.21426(7) 0.821892(16) 0.02214(14) Uani 1 1 d . . .
S3 S 0.175143(14) 0.31017(7) 0.664880(17) 0.02444(15) Uani 1 1 d . . .
Si1 Si -0.058786(16) -0.06686(8) 0.58060(2) 0.02740(17) Uani 1 1 d . . .
Si2 Si 0.185984(16) 0.35687(7) 0.906791(18) 0.02003(15) Uani 1 1 d . . .
Si3 Si 0.188480(16) 0.32763(7) 0.595465(18) 0.02082(15) Uani 1 1 d . . .
C1 C 0.08908(6) 0.1180(3) 0.71281(7) 0.0193(5) Uani 1 1 d . . .
C2 C 0.11963(6) 0.1816(3) 0.73854(7) 0.0196(5) Uani 1 1 d . . .
C3 C 0.13870(5) 0.2270(2) 0.72314(7) 0.0176(4) Uani 1 1 d . . .
C4 C 0.12768(6) 0.1981(3) 0.68323(7) 0.0185(5) Uani 1 1 d . . .
C5 C 0.09757(6) 0.1238(3) 0.65749(7) 0.0190(5) Uani 1 1 d . . .
C6 C 0.07816(6) 0.0895(3) 0.67186(7) 0.0195(5) Uani 1 1 d . . .
C7 C 0.04465(6) 0.0343(3) 0.65218(7) 0.0220(5) Uani 1 1 d . . .
C8 C 0.03457(6) 0.0346(3) 0.67829(7) 0.0210(5) Uani 1 1 d . . .
C9 C 0.00129(6) -0.0049(3) 0.65984(7) 0.0233(5) Uani 1 1 d . . .
H9A H -0.0093 -0.0102 0.6740 0.028 Uiso 1 1 calc R . .
C10 C -0.01414(6) -0.0347(3) 0.61920(7) 0.0263(5) Uani 1 1 d . . .
C11 C -0.07171(7) 0.0713(4) 0.53910(9) 0.0408(7) Uani 1 1 d . . .
H11A H -0.0599 0.0464 0.5257 0.049 Uiso 1 1 calc R . .
C12 C -0.06255(10) 0.2290(4) 0.55420(14) 0.0606(10) Uani 1 1 d . . .
H12A H -0.0700 0.2940 0.5311 0.091 Uiso 1 1 calc R . .
H12B H -0.0387 0.2369 0.5728 0.091 Uiso 1 1 calc R . .
H12C H -0.0731 0.2565 0.5684 0.091 Uiso 1 1 calc R . .
C13 C -0.10878(8) 0.0614(5) 0.50638(11) 0.0622(11) Uani 1 1 d . . .
H13A H -0.1147 0.1342 0.4853 0.093 Uiso 1 1 calc R . .
H13B H -0.1212 0.0796 0.5187 0.093 Uiso 1 1 calc R . .
H13C H -0.1140 -0.0360 0.4943 0.093 Uiso 1 1 calc R . .
C14 C -0.06497(9) -0.2560(4) 0.55901(13) 0.0611(11) Uani 1 1 d . . .
H14A H -0.0892 -0.2720 0.5410 0.073 Uiso 1 1 calc R . .
C15 C -0.05104(10) -0.2758(6) 0.53263(16) 0.0861(18) Uani 1 1 d . . .
H15A H -0.0550 -0.3757 0.5223 0.129 Uiso 1 1 calc R . .
H15B H -0.0274 -0.2566 0.5489 0.129 Uiso 1 1 calc R . .
H15C H -0.0618 -0.2076 0.5098 0.129 Uiso 1 1 calc R . .
C16 C -0.05168(16) -0.3676(5) 0.5934(2) 0.132(3) Uani 1 1 d . . .
H16A H -0.0549 -0.4660 0.5823 0.198 Uiso 1 1 calc R . .
H16B H -0.0634 -0.3577 0.6070 0.198 Uiso 1 1 calc R . .
H16C H -0.0282 -0.3505 0.6130 0.198 Uiso 1 1 calc R . .
C17 C -0.08018(7) -0.0494(5) 0.60803(10) 0.0527(10) Uani 1 1 d . . .
H17A H -0.0677 -0.1131 0.6324 0.063 Uiso 1 1 calc R . .
C18 C -0.11569(9) -0.1091(7) 0.58394(12) 0.0855(18) Uani 1 1 d . . .
H18A H -0.1253 -0.0967 0.6000 0.128 Uiso 1 1 calc R . .
H18B H -0.1154 -0.2126 0.5782 0.128 Uiso 1 1 calc R . .
H18C H -0.1288 -0.0557 0.5584 0.128 Uiso 1 1 calc R . .
C19 C -0.07928(10) 0.1020(6) 0.62421(12) 0.0766(16) Uani 1 1 d . . .
H19A H -0.0909 0.1009 0.6380 0.115 Uiso 1 1 calc R . .
H19B H -0.0899 0.1712 0.6017 0.115 Uiso 1 1 calc R . .
H19C H -0.0564 0.1312 0.6433 0.115 Uiso 1 1 calc R . .
C20 C 0.06096(6) 0.0948(3) 0.71960(7) 0.0220(5) Uani 1 1 d . . .
C21 C 0.06783(6) -0.0117(3) 0.75246(7) 0.0238(5) Uani 1 1 d . . .
C22 C 0.04343(7) -0.0409(3) 0.76010(8) 0.0279(5) Uani 1 1 d . . .
H22A H 0.0234 0.0120 0.7459 0.033 Uiso 1 1 calc R . .
C23 C 0.04810(8) -0.1455(3) 0.78800(9) 0.0350(6) Uani 1 1 d . . .
H23A H 0.0313 -0.1640 0.7927 0.042 Uiso 1 1 calc R . .
C24 C 0.07735(8) -0.2235(3) 0.80916(9) 0.0390(7) Uani 1 1 d . . .
H24A H 0.0806 -0.2948 0.8285 0.047 Uiso 1 1 calc R . .
C25 C 0.10155(8) -0.1968(3) 0.80197(9) 0.0363(6) Uani 1 1 d . . .
H25A H 0.1215 -0.2505 0.8161 0.044 Uiso 1 1 calc R . .
C26 C 0.09676(7) -0.0915(3) 0.77422(8) 0.0291(5) Uani 1 1 d . . .
H26A H 0.1138 -0.0731 0.7699 0.035 Uiso 1 1 calc R . .
C27 C 0.05004(6) 0.2489(3) 0.72442(8) 0.0269(5) Uani 1 1 d . . .
C28 C 0.05207(7) 0.2952(3) 0.75902(9) 0.0362(6) Uani 1 1 d . . .
H28A H 0.0598 0.2305 0.7812 0.043 Uiso 1 1 calc R . .
C29 C 0.04295(10) 0.4345(4) 0.76145(11) 0.0568(10) Uani 1 1 d . . .
H29A H 0.0439 0.4644 0.7851 0.068 Uiso 1 1 calc R . .
C30 C 0.03229(11) 0.5319(4) 0.72970(13) 0.0702(13) Uani 1 1 d . . .
H30A H 0.0262 0.6283 0.7316 0.084 Uiso 1 1 calc R . .
C31 C 0.03064(11) 0.4871(4) 0.69535(12) 0.0611(11) Uani 1 1 d . . .
H31A H 0.0236 0.5533 0.6736 0.073 Uiso 1 1 calc R . .
C32 C 0.03910(8) 0.3467(3) 0.69234(10) 0.0421(7) Uani 1 1 d . . .
H32A H 0.0375 0.3163 0.6683 0.051 Uiso 1 1 calc R . .
C33 C 0.13778(6) 0.2261(3) 0.78117(7) 0.0203(5) Uani 1 1 d . . .
C34 C 0.16533(6) 0.3020(2) 0.79102(7) 0.0177(4) Uani 1 1 d . . .
C35 C 0.18359(6) 0.3523(3) 0.83143(7) 0.0189(4) Uani 1 1 d . . .
H35A H 0.2032 0.4072 0.8428 0.023 Uiso 1 1 calc R . .
C36 C 0.16989(6) 0.3136(3) 0.85262(7) 0.0194(5) Uani 1 1 d . . .
C37 C 0.15018(7) 0.3478(3) 0.91260(8) 0.0319(6) Uani 1 1 d . . .
H37A H 0.1393 0.2524 0.9006 0.038 Uiso 1 1 calc R . .
C38 C 0.12378(10) 0.4643(4) 0.88803(13) 0.0544(9) Uani 1 1 d . . .
H38A H 0.1060 0.4533 0.8924 0.082 Uiso 1 1 calc R . .
H38B H 0.1151 0.4524 0.8592 0.082 Uiso 1 1 calc R . .
H38C H 0.1335 0.5613 0.8969 0.082 Uiso 1 1 calc R . .
C39 C 0.15984(11) 0.3438(5) 0.95671(11) 0.0642(12) Uani 1 1 d . . .
H39A H 0.1400 0.3388 0.9572 0.096 Uiso 1 1 calc R . .
H39B H 0.1722 0.4320 0.9708 0.096 Uiso 1 1 calc R . .
H39C H 0.1735 0.2581 0.9703 0.096 Uiso 1 1 calc R . .
C40 C 0.21702(7) 0.2134(3) 0.94000(7) 0.0324(6) Uani 1 1 d . . .
H40A H 0.2232 0.2301 0.9683 0.039 Uiso 1 1 calc R . .
C41 C 0.20229(9) 0.0603(3) 0.92740(10) 0.0508(9) Uani 1 1 d . . .
H41A H 0.2188 -0.0118 0.9451 0.076 Uiso 1 1 calc R . .
H41B H 0.1953 0.0422 0.8993 0.076 Uiso 1 1 calc R . .
H41C H 0.1833 0.0527 0.9297 0.076 Uiso 1 1 calc R . .
C42 C 0.24849(8) 0.2240(4) 0.94019(9) 0.0439(8) Uani 1 1 d . . .
H42A H 0.2639 0.1481 0.9578 0.066 Uiso 1 1 calc R . .
H42B H 0.2585 0.3198 0.9503 0.066 Uiso 1 1 calc R . .
H42C H 0.2431 0.2109 0.9126 0.066 Uiso 1 1 calc R . .
C43 C 0.20759(7) 0.5383(3) 0.91803(7) 0.0262(5) Uani 1 1 d . . .
H43A H 0.2262 0.5230 0.9146 0.031 Uiso 1 1 calc R . .
C44 C 0.22319(9) 0.5850(4) 0.96232(9) 0.0434(8) Uani 1 1 d . . .
H44A H 0.2341 0.6792 0.9668 0.065 Uiso 1 1 calc R . .
H44B H 0.2393 0.5120 0.9803 0.065 Uiso 1 1 calc R . .
H44C H 0.2061 0.5935 0.9680 0.065 Uiso 1 1 calc R . .
C45 C 0.18718(8) 0.6623(3) 0.88934(10) 0.0392(7) Uani 1 1 d . . .
H45A H 0.2004 0.7512 0.8976 0.059 Uiso 1 1 calc R . .
H45B H 0.1678 0.6786 0.8904 0.059 Uiso 1 1 calc R . .
H45C H 0.1802 0.6366 0.8617 0.059 Uiso 1 1 calc R . .
C46 C 0.16799(5) 0.3202(3) 0.75467(6) 0.0173(4) Uani 1 1 d . . .
C47 C 0.20175(6) 0.2659(3) 0.76603(7) 0.0181(4) Uani 1 1 d . . .
C48 C 0.20625(6) 0.1325(3) 0.75346(7) 0.0266(5) Uani 1 1 d . . .
H48A H 0.1877 0.0746 0.7353 0.032 Uiso 1 1 calc R . .
C49 C 0.23762(7) 0.0819(3) 0.76700(8) 0.0324(6) Uani 1 1 d . . .
H49A H 0.2402 -0.0089 0.7576 0.039 Uiso 1 1 calc R . .
C50 C 0.26470(7) 0.1623(3) 0.79378(8) 0.0321(6) Uani 1 1 d . . .
H50A H 0.2860 0.1274 0.8029 0.039 Uiso 1 1 calc R . .
C51 C 0.26095(7) 0.2955(3) 0.80764(8) 0.0300(6) Uani 1 1 d . . .
H51A H 0.2797 0.3514 0.8263 0.036 Uiso 1 1 calc R . .
C52 C 0.22975(6) 0.3461(3) 0.79401(8) 0.0248(5) Uani 1 1 d . . .
H52A H 0.2273 0.4364 0.8037 0.030 Uiso 1 1 calc R . .
C53 C 0.16027(6) 0.4819(3) 0.74126(7) 0.0195(5) Uani 1 1 d . . .
C54 C 0.17969(7) 0.5698(3) 0.73527(8) 0.0299(6) Uani 1 1 d . . .
H54A H 0.1986 0.5306 0.7374 0.036 Uiso 1 1 calc R . .
C55 C 0.17209(7) 0.7170(3) 0.72595(9) 0.0356(6) Uani 1 1 d . . .
H55A H 0.1862 0.7769 0.7224 0.043 Uiso 1 1 calc R . .
C56 C 0.14484(8) 0.7759(3) 0.72189(9) 0.0352(6) Uani 1 1 d . . .
H56A H 0.1403 0.8769 0.7166 0.042 Uiso 1 1 calc R . .
C57 C 0.12365(8) 0.6847(3) 0.72570(10) 0.0385(7) Uani 1 1 d . . .
H57A H 0.1039 0.7229 0.7216 0.046 Uiso 1 1 calc R . .
C58 C 0.13132(7) 0.5396(3) 0.73542(9) 0.0325(6) Uani 1 1 d . . .
H58A H 0.1170 0.4785 0.7382 0.039 Uiso 1 1 calc R . .
C59 C 0.14076(6) 0.2311(3) 0.65849(7) 0.0219(5) Uani 1 1 d . . .
C60 C 0.12004(6) 0.1813(3) 0.61962(7) 0.0232(5) Uani 1 1 d . . .
C61 C 0.13206(6) 0.2084(3) 0.59483(7) 0.0247(5) Uani 1 1 d . . .
H61A H 0.1205 0.1818 0.5671 0.030 Uiso 1 1 calc R . .
C62 C 0.16224(6) 0.2773(3) 0.61485(7) 0.0241(5) Uani 1 1 d . . .
C63 C 0.23105(7) 0.3622(3) 0.64116(8) 0.0318(6) Uani 1 1 d . . .
H63A H 0.2282 0.4216 0.6602 0.038 Uiso 1 1 calc R . .
C64 C 0.24925(8) 0.2238(4) 0.66441(11) 0.0515(9) Uani 1 1 d . . .
H64A H 0.2711 0.2497 0.6876 0.077 Uiso 1 1 calc R . .
H64B H 0.2514 0.1582 0.6465 0.077 Uiso 1 1 calc R . .
H64C H 0.2369 0.1751 0.6740 0.077 Uiso 1 1 calc R . .
C65 C 0.25300(8) 0.4525(4) 0.63247(10) 0.0488(8) Uani 1 1 d . . .
H65A H 0.2746 0.4655 0.6576 0.073 Uiso 1 1 calc R . .
H65B H 0.2429 0.5478 0.6218 0.073 Uiso 1 1 calc R . .
H65C H 0.2555 0.4017 0.6125 0.073 Uiso 1 1 calc R . .
C66 C 0.18421(8) 0.1797(3) 0.56023(9) 0.0357(6) Uani 1 1 d . . .
H66A H 0.1605 0.1790 0.5377 0.043 Uiso 1 1 calc R . .
C67 C 0.19177(10) 0.0257(4) 0.57715(12) 0.0505(8) Uani 1 1 d . . .
H67A H 0.1888 -0.0421 0.5562 0.076 Uiso 1 1 calc R . .
H67B H 0.1769 -0.0007 0.5855 0.076 Uiso 1 1 calc R . .
H67C H 0.2145 0.0208 0.6006 0.076 Uiso 1 1 calc R . .
C68 C 0.20301(11) 0.2146(5) 0.54019(13) 0.0612(11) Uani 1 1 d . . .
H68A H 0.2001 0.1348 0.5221 0.092 Uiso 1 1 calc R . .
H68B H 0.2264 0.2264 0.5612 0.092 Uiso 1 1 calc R . .
H68C H 0.1945 0.3049 0.5246 0.092 Uiso 1 1 calc R . .
C69 C 0.17151(7) 0.5024(3) 0.56544(9) 0.0397(7) Uani 1 1 d . . .
H69A H 0.1860 0.5317 0.5561 0.048 Uiso 1 1 calc R . .
C70 C 0.13674(8) 0.4833(4) 0.52788(10) 0.0468(8) Uani 1 1 d . . .
H70A H 0.1290 0.5761 0.5134 0.070 Uiso 1 1 calc R . .
H70B H 0.1221 0.4519 0.5362 0.070 Uiso 1 1 calc R . .
H70C H 0.1369 0.4097 0.5101 0.070 Uiso 1 1 calc R . .
C71 C 0.17208(10) 0.6260(4) 0.59215(13) 0.0656(12) Uani 1 1 d . . .
H71A H 0.1632 0.7149 0.5760 0.098 Uiso 1 1 calc R . .
H71B H 0.1947 0.6434 0.6148 0.098 Uiso 1 1 calc R . .
H71C H 0.1587 0.5983 0.6027 0.098 Uiso 1 1 calc R . .
C72 C 0.09035(6) 0.1039(3) 0.61451(7) 0.0213(5) Uani 1 1 d . A .
C73 C 0.05851(6) 0.1854(3) 0.58307(7) 0.0254(5) Uani 1 1 d . . .
C74 C 0.03582(11) 0.1361(4) 0.54456(10) 0.0665(13) Uani 1 1 d . . .
H74A H 0.0394 0.0463 0.5357 0.080 Uiso 1 1 calc R . .
C75 C 0.00735(11) 0.2176(5) 0.51826(12) 0.0781(15) Uani 1 1 d . . .
H75A H -0.0081 0.1806 0.4920 0.094 Uiso 1 1 calc R . .
C76 C 0.00157(8) 0.3435(5) 0.52899(13) 0.0630(12) Uani 1 1 d . . .
H76A H -0.0174 0.3983 0.5104 0.076 Uiso 1 1 calc R . .
C77 C 0.02312(9) 0.3938(4) 0.56691(12) 0.0545(9) Uani 1 1 d . . .
H77A H 0.0189 0.4833 0.5753 0.065 Uiso 1 1 calc R . .
C78 C 0.05129(7) 0.3156(3) 0.59368(9) 0.0351(6) Uani 1 1 d . . .
H78A H 0.0660 0.3531 0.6201 0.042 Uiso 1 1 calc R . .
C79 C 0.09028(8) -0.0586(3) 0.60470(8) 0.0317(6) Uani 1 1 d . . .
C80 C 0.08866(10) -0.0993(5) 0.56934(12) 0.0314(9) Uani 0.708(5) 1 d P A 1
H80A H 0.0882 -0.0258 0.5521 0.038 Uiso 0.708(5) 1 calc PR A 1
C81 C 0.08772(11) -0.2446(5) 0.55898(13) 0.0381(11) Uani 0.708(5) 1 d P A 1
H81A H 0.0875 -0.2683 0.5355 0.046 Uiso 0.708(5) 1 calc PR A 1
C82 C 0.08707(17) -0.3554(6) 0.58225(19) 0.0412(12) Uani 0.708(5) 1 d P A 1
H82A H 0.0870 -0.4545 0.5754 0.049 Uiso 0.708(5) 1 calc PR A 1
C83 C 0.08648(13) -0.3177(5) 0.61575(17) 0.0409(11) Uani 0.708(5) 1 d P A 1
H83A H 0.0858 -0.3919 0.6320 0.049 Uiso 0.708(5) 1 calc PR A 1
C84 C 0.08694(10) -0.1729(4) 0.62589(11) 0.0300(9) Uani 0.708(5) 1 d P A 1
H84A H 0.0849 -0.1501 0.6479 0.036 Uiso 0.708(5) 1 calc PR A 1
C80' C 0.0705(2) -0.1450(11) 0.5887(3) 0.035(2) Uani 0.292(5) 1 d P A 2
H80B H 0.0483 -0.1148 0.5760 0.042 Uiso 0.292(5) 1 calc PR A 2
C81' C 0.0765(4) -0.2982(15) 0.5863(5) 0.051(4) Uani 0.292(5) 1 d P A 2
H81B H 0.0584 -0.3623 0.5713 0.061 Uiso 0.292(5) 1 calc PR A 2
C82' C 0.1073(5) -0.3513(15) 0.6048(5) 0.069(5) Uani 0.292(5) 1 d P A 2
H82B H 0.1112 -0.4516 0.6032 0.083 Uiso 0.292(5) 1 calc PR A 2
C83' C 0.1323(3) -0.2576(16) 0.6257(4) 0.070(5) Uani 0.292(5) 1 d P A 2
H83B H 0.1540 -0.2954 0.6406 0.084 Uiso 0.292(5) 1 calc PRD A 2
C84' C 0.1282(3) -0.1087(13) 0.6265(3) 0.046(3) Uani 0.292(5) 1 d P A 2
H84C H 0.1460 -0.0420 0.6387 0.055 Uiso 0.292(5) 1 calc PR A 2

loop_
_atom_site_aniso_label
_atom_site_aniso_U_11
_atom_site_aniso_U_22
_atom_site_aniso_U_33
_atom_site_aniso_U_23
_atom_site_aniso_U_13
_atom_site_aniso_U_12
S1 0.0177(3) 0.0564(4) 0.0162(3) -0.0126(3) 0.0085(2) -0.0102(3)
S2 0.0226(3) 0.0325(3) 0.0125(3) -0.0052(2) 0.0104(2) -0.0087(2)
S3 0.0195(3) 0.0408(3) 0.0144(3) -0.0035(2) 0.0102(2) -0.0044(2)
Si1 0.0166(3) 0.0403(4) 0.0219(3) -0.0089(3) 0.0084(3) -0.0061(3)
Si2 0.0258(3) 0.0225(3) 0.0117(3) -0.0047(2) 0.0102(3) -0.0037(2)
Si3 0.0206(3) 0.0269(3) 0.0158(3) 0.0020(2) 0.0105(3) -0.0014(2)
C1 0.0201(11) 0.0230(11) 0.0152(10) -0.0026(9) 0.0099(9) -0.0034(9)
C2 0.0212(11) 0.0239(11) 0.0130(10) -0.0031(9) 0.0089(9) -0.0023(9)
C3 0.0169(11) 0.0215(11) 0.0135(10) -0.0025(8) 0.0078(9) -0.0016(9)
C4 0.0181(11) 0.0231(11) 0.0159(11) -0.0014(9) 0.0104(9) 0.0003(9)
C5 0.0196(11) 0.0243(11) 0.0118(10) -0.0033(9) 0.0079(9) -0.0003(9)
C6 0.0173(11) 0.0227(11) 0.0144(10) -0.0036(9) 0.0061(9) -0.0022(9)
C7 0.0205(12) 0.0270(12) 0.0156(11) -0.0055(9) 0.0081(9) -0.0042(9)
C8 0.0215(12) 0.0238(11) 0.0161(11) -0.0030(9) 0.0093(10) -0.0055(9)
C9 0.0199(12) 0.0294(12) 0.0201(11) -0.0034(10) 0.0107(10) -0.0055(10)
C10 0.0189(12) 0.0383(14) 0.0203(12) -0.0065(10) 0.0099(10) -0.0052(10)
C11 0.0252(14) 0.062(2) 0.0267(14) 0.0011(13) 0.0088(12) -0.0067(13)
C12 0.046(2) 0.049(2) 0.073(3) 0.0149(19) 0.0240(19) -0.0026(16)
C13 0.0329(18) 0.088(3) 0.0377(18) 0.0170(19) 0.0018(15) -0.0120(18)
C14 0.0317(17) 0.0453(19) 0.074(3) -0.0180(18) 0.0089(17) -0.0088(15)
C15 0.046(2) 0.087(3) 0.100(4) -0.065(3) 0.024(2) -0.001(2)
C16 0.086(4) 0.041(3) 0.178(7) 0.021(3) 0.014(4) -0.010(2)
C17 0.0227(14) 0.107(3) 0.0292(15) 0.0076(17) 0.0145(13) 0.0001(17)
C18 0.0246(17) 0.181(6) 0.050(2) 0.024(3) 0.0203(16) -0.013(2)
C19 0.053(2) 0.139(4) 0.0385(19) -0.003(2) 0.0254(17) 0.043(3)
C20 0.0201(11) 0.0304(13) 0.0148(11) -0.0050(9) 0.0091(9) -0.0089(10)
C21 0.0266(12) 0.0239(12) 0.0208(11) -0.0046(9) 0.0131(10) -0.0026(10)
C22 0.0289(13) 0.0323(13) 0.0252(12) 0.0013(10) 0.0166(11) -0.0012(11)
C23 0.0424(16) 0.0360(15) 0.0331(14) 0.0002(12) 0.0249(13) -0.0055(12)
C24 0.0527(18) 0.0310(14) 0.0326(15) 0.0062(12) 0.0231(14) 0.0010(13)
C25 0.0361(15) 0.0342(15) 0.0307(14) 0.0007(12) 0.0134(12) 0.0040(12)
C26 0.0254(13) 0.0281(13) 0.0303(13) -0.0060(11) 0.0131(11) -0.0003(10)
C27 0.0229(12) 0.0283(13) 0.0251(12) -0.0010(10) 0.0104(10) -0.0014(10)
C28 0.0345(15) 0.0365(15) 0.0308(14) -0.0033(12) 0.0137(12) 0.0039(12)
C29 0.064(2) 0.050(2) 0.0419(18) -0.0158(16) 0.0203(17) 0.0135(18)
C30 0.080(3) 0.0363(18) 0.058(2) -0.0074(17) 0.015(2) 0.0230(19)
C31 0.073(3) 0.0348(18) 0.048(2) 0.0054(15) 0.0161(19) 0.0150(17)
C32 0.0503(18) 0.0337(15) 0.0352(16) 0.0034(12) 0.0190(14) 0.0054(14)
C33 0.0212(11) 0.0262(12) 0.0136(11) -0.0039(9) 0.0096(9) -0.0038(9)
C34 0.0187(11) 0.0221(11) 0.0129(10) -0.0025(8) 0.0090(9) -0.0007(9)
C35 0.0199(11) 0.0213(11) 0.0139(10) -0.0027(9) 0.0083(9) -0.0032(9)
C36 0.0206(11) 0.0223(11) 0.0140(10) -0.0042(8) 0.0086(9) -0.0031(9)
C37 0.0382(15) 0.0391(15) 0.0286(14) -0.0095(11) 0.0248(12) -0.0086(12)
C38 0.057(2) 0.0471(19) 0.085(3) -0.0048(18) 0.055(2) 0.0072(16)
C39 0.071(3) 0.104(3) 0.0398(19) -0.027(2) 0.0450(19) -0.040(2)
C40 0.0401(15) 0.0305(14) 0.0143(11) -0.0026(10) 0.0071(11) 0.0006(12)
C41 0.060(2) 0.0285(15) 0.0336(16) 0.0024(12) 0.0065(15) 0.0014(14)
C42 0.0400(17) 0.0542(19) 0.0280(14) 0.0009(13) 0.0126(13) 0.0165(14)
C43 0.0315(13) 0.0258(12) 0.0209(12) -0.0085(10) 0.0141(11) -0.0075(10)
C44 0.057(2) 0.0444(17) 0.0294(15) -0.0215(13) 0.0238(15) -0.0233(15)
C45 0.0505(18) 0.0237(13) 0.0432(17) -0.0034(12) 0.0256(15) -0.0029(12)
C46 0.0174(11) 0.0224(11) 0.0126(10) -0.0030(8) 0.0086(9) -0.0020(9)
C47 0.0193(11) 0.0217(11) 0.0155(10) 0.0029(8) 0.0109(9) 0.0018(9)
C48 0.0261(12) 0.0270(13) 0.0217(12) -0.0029(10) 0.0100(10) 0.0027(10)
C49 0.0379(15) 0.0319(14) 0.0257(13) -0.0005(11) 0.0164(12) 0.0137(12)
C50 0.0248(13) 0.0411(15) 0.0328(14) 0.0072(12) 0.0173(11) 0.0117(11)
C51 0.0227(12) 0.0358(14) 0.0278(13) 0.0003(11) 0.0116(11) -0.0008(11)
C52 0.0228(12) 0.0247(12) 0.0253(12) -0.0011(10) 0.0122(10) -0.0001(10)
C53 0.0212(11) 0.0235(12) 0.0133(10) -0.0028(9) 0.0091(9) 0.0015(9)
C54 0.0279(13) 0.0325(14) 0.0297(13) 0.0064(11) 0.0161(11) 0.0052(11)
C55 0.0355(15) 0.0329(15) 0.0391(16) 0.0079(12) 0.0209(13) -0.0021(12)
C56 0.0455(17) 0.0226(13) 0.0369(15) 0.0013(11) 0.0222(13) 0.0072(12)
C57 0.0364(15) 0.0310(15) 0.0535(18) -0.0032(13) 0.0281(15) 0.0057(12)
C58 0.0317(14) 0.0278(13) 0.0444(16) -0.0037(12) 0.0250(13) -0.0012(11)
C59 0.0189(11) 0.0328(13) 0.0149(11) -0.0027(9) 0.0098(9) -0.0005(10)
C60 0.0204(12) 0.0344(13) 0.0141(11) -0.0040(9) 0.0091(9) 0.0010(10)
C61 0.0224(12) 0.0360(14) 0.0156(11) -0.0019(10) 0.0105(10) 0.0010(10)
C62 0.0240(12) 0.0363(14) 0.0145(11) 0.0001(10) 0.0121(10) 0.0022(10)
C63 0.0246(13) 0.0426(16) 0.0252(13) 0.0018(11) 0.0118(11) -0.0006(11)
C64 0.0331(16) 0.063(2) 0.0448(18) 0.0202(17) 0.0125(15) 0.0114(15)
C65 0.0277(15) 0.069(2) 0.0404(17) 0.0098(16) 0.0126(13) -0.0120(15)
C66 0.0395(16) 0.0423(16) 0.0372(15) -0.0086(13) 0.0286(14) -0.0079(13)
C67 0.060(2) 0.0336(16) 0.067(2) -0.0072(15) 0.0411(19) 0.0026(15)
C68 0.079(3) 0.076(3) 0.063(2) -0.021(2) 0.061(2) -0.016(2)
C69 0.0315(15) 0.0364(15) 0.0342(15) 0.0113(12) 0.0074(13) -0.0047(12)
C70 0.0359(17) 0.0471(18) 0.0330(15) 0.0156(14) 0.0035(13) -0.0033(14)
C71 0.057(2) 0.0339(18) 0.065(2) -0.0021(17) 0.0075(19) 0.0062(16)
C72 0.0215(11) 0.0301(13) 0.0118(10) -0.0048(9) 0.0089(9) -0.0019(10)
C73 0.0196(12) 0.0319(13) 0.0182(12) -0.0005(10) 0.0062(10) -0.0070(10)
C74 0.073(3) 0.047(2) 0.0256(16) -0.0091(15) -0.0073(17) 0.0005(19)
C75 0.056(2) 0.074(3) 0.0352(19) 0.0034(19) -0.0192(18) -0.016(2)
C76 0.0292(16) 0.059(2) 0.067(3) 0.034(2) 0.0055(17) -0.0054(16)
C77 0.049(2) 0.058(2) 0.064(2) 0.0318(19) 0.0359(19) 0.0207(17)
C78 0.0364(15) 0.0409(16) 0.0312(14) 0.0077(12) 0.0206(13) 0.0063(12)
C79 0.0454(17) 0.0315(14) 0.0244(13) -0.0043(11) 0.0232(13) 0.0024(13)
C80 0.036(2) 0.039(2) 0.0291(19) -0.0112(16) 0.0243(17) -0.0101(17)
C81 0.046(2) 0.041(2) 0.042(2) -0.0214(19) 0.034(2) -0.0119(19)
C82 0.054(4) 0.029(3) 0.054(4) -0.020(2) 0.039(3) -0.006(2)
C83 0.057(3) 0.034(2) 0.040(3) -0.007(2) 0.032(3) -0.009(2)
C84 0.035(2) 0.034(2) 0.0255(19) -0.0091(15) 0.0202(17) -0.0079(16)
C80' 0.033(5) 0.026(5) 0.046(6) -0.015(4) 0.022(5) -0.003(4)
C81' 0.050(8) 0.032(7) 0.063(11) -0.027(7) 0.025(8) -0.015(6)
C82' 0.062(9) 0.040(7) 0.060(9) -0.023(7) 0.004(8) 0.012(7)
C83' 0.042(7) 0.057(8) 0.070(9) -0.019(7) 0.004(6) 0.023(6)
C84' 0.026(5) 0.050(6) 0.034(5) -0.022(5) -0.001(4) 0.010(4)

loop_
_atom_type_symbol
_atom_type_description
_atom_type_scat_dispersion_real
_atom_type_scat_dispersion_imag
_atom_type_scat_source
C C 0.0181 0.0091 'International Tables Vol C Tables 4.2.6.8 and 6.1.1.4'
H H 0.0000 0.0000 'International Tables Vol C Tables 4.2.6.8 and 6.1.1.4'
Si Si 0.2541 0.3302 'International Tables Vol C Tables 4.2.6.8 and 6.1.1.4'
S S 0.3331 0.5567 'International Tables Vol C Tables 4.2.6.8 and 6.1.1.4'

loop_
_geom_angle_atom_site_label_1
_geom_angle_atom_site_label_2
_geom_angle_atom_site_label_3
_geom_angle
C7 S1 C10 92.49(12)
C33 S2 C36 92.34(11)
C59 S3 C62 92.63(12)
C10 Si1 C17 106.41(13)
C10 Si1 C14 109.83(14)
C17 Si1 C14 109.8(2)
C10 Si1 C11 106.57(13)
C17 Si1 C11 114.68(17)
C14 Si1 C11 109.42(18)
C36 Si2 C37 107.21(11)
C36 Si2 C40 108.54(11)
C37 Si2 C40 109.09(14)
C36 Si2 C43 106.54(11)
C37 Si2 C43 116.40(12)
C40 Si2 C43 108.79(13)
C66 Si3 C62 107.62(12)
C66 Si3 C63 116.62(14)
C62 Si3 C63 106.86(12)
C66 Si3 C69 108.52(15)
C62 Si3 C69 107.66(14)
C63 Si3 C69 109.22(13)
C2 C1 C6 119.3(2)
C2 C1 C20 128.8(2)
C6 C1 C20 111.00(19)
C1 C2 C3 120.0(2)
C1 C2 C33 133.3(2)
C3 C2 C33 106.6(2)
C4 C3 C2 119.7(2)
C4 C3 C46 129.4(2)
C2 C3 C46 110.50(19)
C3 C4 C5 120.6(2)
C3 C4 C59 133.1(2)
C5 C4 C59 106.30(19)
C6 C5 C4 119.2(2)
C6 C5 C72 129.2(2)
C4 C5 C72 111.4(2)
C5 C6 C1 120.9(2)
C5 C6 C7 132.8(2)
C1 C6 C7 106.2(2)
C8 C7 C6 111.1(2)
C8 C7 S1 110.91(18)
C6 C7 S1 137.68(19)
C7 C8 C9 113.5(2)
C7 C8 C20 111.6(2)
C9 C8 C20 134.5(2)
C10 C9 C8 112.9(2)
C9 C10 S1 110.19(18)
C9 C10 Si1 128.88(19)
S1 C10 Si1 120.40(14)
C12 C11 C13 109.7(3)
C12 C11 Si1 114.2(2)
C13 C11 Si1 111.5(2)
C16 C14 C15 113.2(5)
C16 C14 Si1 109.3(4)
C15 C14 Si1 113.3(3)
C19 C17 C18 110.3(4)
C19 C17 Si1 115.1(3)
C18 C17 Si1 113.8(3)
C21 C20 C8 110.2(2)
C21 C20 C1 116.0(2)
C8 C20 C1 99.84(18)
C21 C20 C27 114.4(2)
C8 C20 C27 108.4(2)
C1 C20 C27 106.9(2)
C26 C21 C22 117.3(2)
C26 C21 C20 122.9(2)
C22 C21 C20 119.7(2)
C23 C22 C21 121.1(3)
C22 C23 C24 120.1(3)
C25 C24 C23 119.7(3)
C24 C25 C26 119.8(3)
C25 C26 C21 122.0(3)
C28 C27 C32 118.9(3)
C28 C27 C20 123.8(2)
C32 C27 C20 117.2(2)
C29 C28 C27 120.3(3)
C28 C29 C30 120.8(3)
C31 C30 C29 119.2(3)
C30 C31 C32 120.4(4)
C31 C32 C27 120.4(3)
C34 C33 C2 110.3(2)
C34 C33 S2 110.94(17)
C2 C33 S2 138.69(19)
C33 C34 C35 113.5(2)
C33 C34 C46 111.60(19)
C35 C34 C46 134.8(2)
C36 C35 C34 112.9(2)
C35 C36 S2 110.31(16)
C35 C36 Si2 127.06(18)
S2 C36 Si2 122.62(13)
C39 C37 C38 111.2(3)
C39 C37 Si2 114.4(2)
C38 C37 Si2 113.7(2)
C41 C40 C42 110.4(3)
C41 C40 Si2 111.2(2)
C42 C40 Si2 112.1(2)
C45 C43 C44 110.5(2)
C45 C43 Si2 115.58(19)
C44 C43 Si2 112.11(19)
C34 C46 C47 108.89(18)
C34 C46 C3 100.40(18)
C47 C46 C3 115.19(19)
C34 C46 C53 107.26(18)
C47 C46 C53 115.53(19)
C3 C46 C53 108.25(18)
C48 C47 C52 118.0(2)
C48 C47 C46 122.7(2)
C52 C47 C46 118.9(2)
C47 C48 C49 121.0(2)
C50 C49 C48 120.4(2)
C49 C50 C51 119.9(2)
C52 C51 C50 119.7(3)
C51 C52 C47 121.0(2)
C54 C53 C58 118.8(2)
C54 C53 C46 124.5(2)
C58 C53 C46 116.8(2)
C53 C54 C55 120.7(3)
C56 C55 C54 121.1(3)
C55 C56 C57 118.7(3)
C58 C57 C56 120.3(3)
C57 C58 C53 120.3(3)
C60 C59 C4 110.8(2)
C60 C59 S3 111.40(18)
C4 C59 S3 137.75(18)
C59 C60 C61 112.7(2)
C59 C60 C72 111.4(2)
C61 C60 C72 135.8(2)
C62 C61 C60 113.6(2)
C61 C62 S3 109.61(18)
C61 C62 Si3 129.05(18)
S3 C62 Si3 121.31(14)
C64 C63 C65 109.7(3)
C64 C63 Si3 113.9(2)
C65 C63 Si3 114.4(2)
C67 C66 C68 110.6(3)
C67 C66 Si3 116.6(2)
C68 C66 Si3 112.1(2)
C70 C69 C71 110.0(3)
C70 C69 Si3 112.3(2)
C71 C69 Si3 111.0(2)
C60 C72 C79 110.8(2)
C60 C72 C5 100.01(18)
C79 C72 C5 111.0(2)
C60 C72 C73 110.0(2)
C79 C72 C73 113.8(2)
C5 C72 C73 110.31(19)
C74 C73 C78 116.0(3)
C74 C73 C72 124.8(3)
C78 C73 C72 119.2(2)
C73 C74 C75 120.5(4)
C76 C75 C74 121.9(4)
C75 C76 C77 118.9(3)
C76 C77 C78 120.6(4)
C73 C78 C77 122.0(3)
C80' C79 C80 72.3(6)
C80' C79 C84 57.9(6)
C80 C79 C84 115.5(3)
C80' C79 C72 134.4(6)
C80 C79 C72 119.9(3)
C84 C79 C72 123.9(2)
C80' C79 C84' 118.1(7)
C80 C79 C84' 82.9(4)
C84 C79 C84' 86.8(6)
C72 C79 C84' 107.3(5)
C81 C80 C79 121.5(4)
C82 C81 C80 121.3(4)
C81 C82 C83 118.2(5)
C82 C83 C84 120.7(5)
C83 C84 C79 122.2(4)
C79 C80' C81' 124.9(10)
C82' C81' C80' 121.3(11)
C83' C82' C81' 117.8(12)
C82' C83' C84' 123.6(12)
C83' C84' C79 113.9(10)

loop_
_geom_bond_atom_site_label_1
_geom_bond_atom_site_label_2
_geom_bond_distance
S1 C7 1.717(2)
S1 C10 1.736(3)
S2 C33 1.717(2)
S2 C36 1.738(2)
S3 C59 1.715(2)
S3 C62 1.741(2)
Si1 C10 1.873(3)
Si1 C17 1.881(3)
Si1 C14 1.886(4)
Si1 C11 1.888(3)
Si2 C36 1.874(2)
Si2 C37 1.886(3)
Si2 C40 1.890(3)
Si2 C43 1.891(3)
Si3 C66 1.875(3)
Si3 C62 1.876(3)
Si3 C63 1.885(3)
Si3 C69 1.896(3)
C1 C2 1.390(3)
C1 C6 1.423(3)
C1 C20 1.551(3)
C2 C3 1.426(3)
C2 C33 1.467(3)
C3 C4 1.384(3)
C3 C46 1.540(3)
C4 C5 1.420(3)
C4 C59 1.464(3)
C5 C6 1.382(3)
C5 C72 1.545(3)
C6 C7 1.462(3)
C7 C8 1.366(3)
C8 C9 1.414(3)
C8 C20 1.523(3)
C9 C10 1.376(3)
C11 C12 1.537(5)
C11 C13 1.543(4)
C14 C16 1.535(8)
C14 C15 1.537(7)
C17 C19 1.522(7)
C17 C18 1.548(5)
C20 C21 1.510(3)
C20 C27 1.562(4)
C21 C26 1.391(4)
C21 C22 1.406(4)
C22 C23 1.384(4)
C23 C24 1.392(5)
C24 C25 1.380(5)
C25 C26 1.383(4)
C27 C28 1.383(4)
C27 C32 1.399(4)
C28 C29 1.376(5)
C29 C30 1.390(6)
C30 C31 1.379(6)
C31 C32 1.380(5)
C33 C34 1.368(3)
C34 C35 1.412(3)
C34 C46 1.521(3)
C35 C36 1.375(3)
C37 C39 1.536(4)
C37 C38 1.540(5)
C40 C41 1.533(4)
C40 C42 1.535(5)
C43 C45 1.528(4)
C43 C44 1.537(3)
C46 C47 1.534(3)
C46 C53 1.553(3)
C47 C48 1.385(3)
C47 C52 1.404(3)
C48 C49 1.394(4)
C49 C50 1.369(4)
C50 C51 1.394(4)
C51 C52 1.387(4)
C53 C54 1.361(4)
C53 C58 1.404(4)
C54 C55 1.398(4)
C55 C56 1.361(4)
C56 C57 1.402(4)
C57 C58 1.382(4)
C59 C60 1.373(3)
C60 C61 1.414(3)
C60 C72 1.525(3)
C61 C62 1.384(4)
C63 C64 1.534(4)
C63 C65 1.536(4)
C66 C67 1.521(5)
C66 C68 1.540(4)
C69 C70 1.531(4)
C69 C71 1.541(5)
C72 C79 1.543(4)
C72 C73 1.548(3)
C73 C74 1.377(4)
C73 C78 1.377(4)
C74 C75 1.409(6)
C75 C76 1.315(7)
C76 C77 1.354(6)
C77 C78 1.388(4)
C79 C80' 1.138(10)
C79 C80 1.407(4)
C79 C84 1.408(5)
C79 C84' 1.621(10)
C80 C81 1.390(6)
C81 C82 1.384(7)
C82 C83 1.385(7)
C83 C84 1.387(6)
C80' C81' 1.452(18)
C81' C82' 1.35(2)
C82' C83' 1.34(2)
C83' C84' 1.386(18)
